data_2106935
loop_
_publ_author_name
'Petricek, V.'
'Cisarova, I.'
'de Boer, J.L.'
'van Smaalen, S.'
'Meetsma, A.'
'Zhou, W.'
'Wiegers, A.'

_publ_section_title
;
 The modulated structure of the commensurate misfit-layer (Bi Se)1.09 Ta
 Se2
;
_journal_name_full 'Acta Crystallographica B (39,1983-)'
_journal_page_first 258
_journal_page_last 266
_journal_volume 49
_journal_year 1993
_chemical_formula_sum 'Bi Se'
_chemical_name_systematic '((Bi Se)1.09 Ta Se2).917'
_space_group_IT_number 25
_symmetry_space_group_name_Hall 'P -2 -2'
_symmetry_space_group_name_H-M 'P m 2 m'
_cell_angle_alpha 90
_cell_angle_beta 90
_cell_angle_gamma 90
_cell_formula_units_Z 1
_cell_length_a 3.135
_cell_length_b 2.984
_cell_length_c 12.174
_cell_volume 113.886
_citation_journal_id_ASTM ASBSDK
_cod_data_source_file Petricek_ASBSDK_1993_785.cif
_cod_data_source_block Bi1Se1
_cod_original_cell_volume 113.8858
_cod_original_sg_symbol_Hall 'P 2 -2 (y,z,x)'
_cod_original_formula_sum 'Bi1 Se1'
_cod_database_code 2106935

loop_
_symmetry_equiv_pos_as_xyz
x,y,z
-x,y,-z
x,y,-z
-x,y,z

loop_
_atom_site_label
_atom_site_type_symbol
_atom_site_fract_x
_atom_site_fract_y
_atom_site_fract_z
_atom_site_occupancy
_atom_site_U_iso_or_equiv
Bi1 Bi+3 0 0.081 0.62614 0.5 0.0
Se2 Se-2 0 0.085 0.6022 0.5 0.0
